data_7232825
loop_
_publ_author_name
'Bhattacharyya, Manjit K.'
'Saha, Utpal'
'Dutta, Debajit'
'Das, Amal'
'Verma, Akalesh K.'
'Frontera, Antonio'

_publ_section_title
;
 Solvent-driven structural topology involving energetically significant
 intra- and intermolecular chelate ring contacts and anticancer activities
 of Cu(ii) phenanthroline complexes involving benzoates: experimental and
 theoretical studies
;
_journal_issue 29
_journal_name_full 'RSC Advances'
_journal_page_first 16339
_journal_paper_doi 10.1039/C9RA01181A
_journal_volume 9
_journal_year 2019
_chemical_formula_moiety 'C26 H20 Cu N2 O5'
_chemical_formula_sum 'C26 H20 Cu N2 O5'
_chemical_formula_weight 503.98
_space_group_crystal_system monoclinic
_space_group_IT_number 14
_space_group_name_Hall '-P 2ybc'
_space_group_name_H-M_alt 'P 1 21/c 1'
_symmetry_space_group_name_Hall '-P 2ybc'
_symmetry_space_group_name_H-M 'P 1 21/c 1'
_atom_sites_solution_hydrogens mixed
_audit_creation_method SHELXL-2018/3
_audit_update_record
;
2019-05-14 deposited with the CCDC.    2019-05-15 downloaded from the CCDC.
;
_cell_angle_alpha 90
_cell_angle_beta 117.886(2)
_cell_angle_gamma 90
_cell_formula_units_Z 4
_cell_length_a 10.4496(3)
_cell_length_b 21.2448(7)
_cell_length_c 11.2140(4)
_cell_measurement_reflns_used 9127
_cell_measurement_temperature 293(2)
_cell_measurement_theta_max 2.401
_cell_measurement_theta_min 27.483
_cell_volume 2200.42(13)
_computing_cell_refinement 'SAINT v8.34A (Bruker, 2013)'
_computing_data_reduction 'SAINT v8.34A (Bruker, 2013)'
_computing_molecular_graphics 'Olex2 (Dolomanov et al., 2009)'
_computing_publication_material 'Olex2 (Dolomanov et al., 2009)'
_computing_structure_refinement 'SHELXL-2018/3 (Sheldrick, 2018)'
_computing_structure_solution 'SHELXT 2014/4 (Sheldrick, 2014)'
_diffrn_ambient_temperature 293(2)
_diffrn_measured_fraction_theta_full 0.998
_diffrn_measured_fraction_theta_max 0.998
_diffrn_measurement_device_type 'Bruker D8 Venture'
_diffrn_measurement_method '\f and \w scans'
_diffrn_radiation_type MoK\a
_diffrn_radiation_wavelength 0.71073
_diffrn_reflns_av_R_equivalents 0.0466
_diffrn_reflns_av_unetI/netI 0.0181
_diffrn_reflns_Laue_measured_fraction_full 0.998
_diffrn_reflns_Laue_measured_fraction_max 0.998
_diffrn_reflns_limit_h_max 13
_diffrn_reflns_limit_h_min -13
_diffrn_reflns_limit_k_max 27
_diffrn_reflns_limit_k_min -27
_diffrn_reflns_limit_l_max 14
_diffrn_reflns_limit_l_min -14
_diffrn_reflns_number 66944
_diffrn_reflns_point_group_measured_fraction_full 0.998
_diffrn_reflns_point_group_measured_fraction_max 0.998
_diffrn_reflns_theta_full 25.242
_diffrn_reflns_theta_max 27.577
_diffrn_reflns_theta_min 2.205
_diffrn_source 'fine-focus sealed tube'
_exptl_absorpt_coefficient_mu 1.035
_exptl_crystal_colour blue
_exptl_crystal_density_diffrn 1.521
_exptl_crystal_description Block
_exptl_crystal_F_000 1036
_exptl_crystal_size_max 0.24
_exptl_crystal_size_mid 0.11
_exptl_crystal_size_min 0.04
_refine_diff_density_max 0.364
_refine_diff_density_min -0.377
_refine_diff_density_rms 0.064
_refine_ls_extinction_method none
_refine_ls_goodness_of_fit_ref 1.129
_refine_ls_hydrogen_treatment constr
_refine_ls_matrix_type full
_refine_ls_number_parameters 307
_refine_ls_number_reflns 5098
_refine_ls_number_restraints 0
_refine_ls_restrained_S_all 1.129
_refine_ls_R_factor_all 0.0433
_refine_ls_R_factor_gt 0.0356
_refine_ls_shift/su_max 0.001
_refine_ls_shift/su_mean 0.000
_refine_ls_structure_factor_coef Fsqd
_refine_ls_weighting_details 'w=1/[\s^2^(Fo^2^)+(0.0465P)^2^+1.3134P] where P=(Fo^2^+2Fc^2^)/3'
_refine_ls_weighting_scheme calc
_refine_ls_wR_factor_gt 0.0927
_refine_ls_wR_factor_ref 0.0969
_reflns_Friedel_coverage 0.000
_reflns_number_gt 4486
_reflns_number_total 5098
_reflns_threshold_expression 'I > 2\s(I)'
_cod_data_source_file c9ra01181a2.cif
_cod_data_source_block Comp2
_cod_database_code 7232825
_shelx_shelxl_version_number 2018/3
_shelx_space_group_comment
;
The symmetry employed for this shelxl refinement is uniquely defined
by the following loop, which should always be used as a source of
symmetry information in preference to the above space-group names.
They are only intended as comments.
;

loop_
_space_group_symop_operation_xyz
'x, y, z'
'-x, y+1/2, -z+1/2'
'-x, -y, -z'
'x, -y-1/2, z-1/2'

loop_
_atom_site_label
_atom_site_type_symbol
_atom_site_fract_x
_atom_site_fract_y
_atom_site_fract_z
_atom_site_U_iso_or_equiv
_atom_site_adp_type
_atom_site_occupancy
_atom_site_site_symmetry_order
_atom_site_calc_flag
_atom_site_refinement_flags_posn
_atom_site_refinement_flags_adp
Cu1 Cu 0.23129(3) -0.02601(2) -0.69021(2) 0.02536(9) Uani 1 1 d . .
O1 O 0.18922(16) -0.10357(7) -0.83584(16) 0.0349(3) Uani 1 1 d . .
O2 O 0.41288(17) -0.11484(9) -0.80887(18) 0.0476(4) Uani 1 1 d . .
O3 O 0.23517(17) 0.04150(7) -0.80612(15) 0.0357(3) Uani 1 1 d . .
O4 O 0.34453(17) 0.09720(8) -0.61676(15) 0.0362(3) Uani 1 1 d . .
O5 O 0.44316(15) -0.03917(7) -0.62109(15) 0.0311(3) Uani 1 1 d . .
H5A H 0.450365 -0.066920 -0.674849 0.047 Uiso 1 1 d R U
H5B H 0.495165 -0.057820 -0.544249 0.047 Uiso 1 1 d R U
N1 N 0.21447(19) -0.07213(8) -0.53987(18) 0.0293(4) Uani 1 1 d . .
N2 N 0.01711(19) -0.01301(8) -0.75518(18) 0.0278(3) Uani 1 1 d . .
C1 C 0.3153(3) -0.10109(12) -0.4320(2) 0.0419(5) Uani 1 1 d . .
H1 H 0.410396 -0.100634 -0.417883 0.050 Uiso 1 1 calc R U
C2 C 0.2843(3) -0.13223(14) -0.3389(3) 0.0509(7) Uani 1 1 d . .
H2 H 0.358059 -0.151850 -0.264258 0.061 Uiso 1 1 calc R U
C3 C 0.1468(3) -0.13384(12) -0.3573(3) 0.0445(6) Uani 1 1 d . .
H3 H 0.125855 -0.154255 -0.295136 0.053 Uiso 1 1 calc R U
C4 C 0.0362(2) -0.10454(10) -0.4706(2) 0.0342(5) Uani 1 1 d . .
C5 C -0.1124(3) -0.10438(12) -0.5010(3) 0.0437(6) Uani 1 1 d . .
H5 H -0.139718 -0.124177 -0.442517 0.052 Uiso 1 1 calc R U
C6 C -0.2142(3) -0.07606(13) -0.6132(3) 0.0463(6) Uani 1 1 d . .
H6 H -0.310615 -0.077173 -0.631247 0.056 Uiso 1 1 calc R U
C7 C -0.1759(2) -0.04433(11) -0.7047(2) 0.0368(5) Uani 1 1 d . .
C8 C -0.2754(3) -0.01311(14) -0.8224(3) 0.0494(6) Uani 1 1 d . .
H8 H -0.373405 -0.012607 -0.845937 0.059 Uiso 1 1 calc R U
C9 C -0.2269(3) 0.01651(13) -0.9020(3) 0.0493(6) Uani 1 1 d . .
H9 H -0.291968 0.036869 -0.980574 0.059 Uiso 1 1 calc R U
C10 C -0.0794(3) 0.01609(11) -0.8650(2) 0.0378(5) Uani 1 1 d . .
H10 H -0.047772 0.036946 -0.919369 0.045 Uiso 1 1 calc R U
C11 C -0.0308(2) -0.04292(9) -0.6761(2) 0.0278(4) Uani 1 1 d . .
C12 C 0.0765(2) -0.07393(9) -0.5589(2) 0.0266(4) Uani 1 1 d . .
C13 C 0.2809(2) -0.12870(10) -0.8628(2) 0.0300(4) Uani 1 1 d . .
C14 C 0.2287(2) -0.17919(10) -0.9700(2) 0.0301(4) Uani 1 1 d . .
C15 C 0.0862(3) -0.19842(12) -1.0295(2) 0.0425(5) Uani 1 1 d . .
H15 H 0.022069 -0.179649 -1.004311 0.051 Uiso 1 1 calc R U
C16 C 0.0373(3) -0.24541(14) -1.1265(3) 0.0515(7) Uani 1 1 d . .
H16 H -0.059107 -0.257949 -1.166224 0.062 Uiso 1 1 calc R U
C17 C 0.1320(3) -0.27357(12) -1.1642(2) 0.0463(6) Uani 1 1 d . .
H17 H 0.099612 -0.305358 -1.228658 0.056 Uiso 1 1 calc R U
C18 C 0.2734(3) -0.25465(12) -1.1064(3) 0.0454(6) Uani 1 1 d . .
H18 H 0.336864 -0.273479 -1.132313 0.054 Uiso 1 1 calc R U
C19 C 0.3227(3) -0.20758(11) -1.0096(2) 0.0380(5) Uani 1 1 d . .
H19 H 0.419011 -0.194950 -0.970934 0.046 Uiso 1 1 calc R U
C20 C 0.2953(2) 0.09128(10) -0.7408(2) 0.0277(4) Uani 1 1 d . .
C21 C 0.3055(2) 0.14540(9) -0.8223(2) 0.0281(4) Uani 1 1 d . .
C22 C 0.2506(3) 0.14079(12) -0.9604(2) 0.0424(5) Uani 1 1 d . .
H22 H 0.208468 0.103412 -1.004411 0.051 Uiso 1 1 calc R U
C23 C 0.2584(3) 0.19211(14) -1.0333(3) 0.0578(7) Uani 1 1 d . .
H23 H 0.222492 0.188842 -1.126187 0.069 Uiso 1 1 calc R U
C24 C 0.3190(3) 0.24773(13) -0.9690(3) 0.0573(8) Uani 1 1 d . .
H24 H 0.321309 0.282313 -1.018803 0.069 Uiso 1 1 calc R U
C25 C 0.3759(3) 0.25229(12) -0.8320(3) 0.0513(7) Uani 1 1 d . .
H25 H 0.418277 0.289713 -0.788429 0.062 Uiso 1 1 calc R U
C26 C 0.3702(3) 0.20130(11) -0.7587(3) 0.0391(5) Uani 1 1 d . .
H26 H 0.410355 0.204387 -0.665370 0.047 Uiso 1 1 calc R U

loop_
_atom_site_aniso_label
_atom_site_aniso_U_11
_atom_site_aniso_U_22
_atom_site_aniso_U_33
_atom_site_aniso_U_23
_atom_site_aniso_U_13
_atom_site_aniso_U_12
Cu1 0.02478(14) 0.02579(13) 0.02792(14) 0.00169(9) 0.01433(10) -0.00210(9)
O1 0.0310(8) 0.0347(8) 0.0409(8) -0.0107(7) 0.0183(7) -0.0022(6)
O2 0.0293(8) 0.0605(11) 0.0473(10) -0.0221(8) 0.0133(7) 0.0007(8)
O3 0.0359(8) 0.0340(8) 0.0331(8) 0.0059(6) 0.0127(7) -0.0082(6)
O4 0.0438(9) 0.0394(9) 0.0292(8) 0.0058(6) 0.0202(7) 0.0049(7)
O5 0.0269(7) 0.0368(8) 0.0293(7) -0.0021(6) 0.0127(6) -0.0004(6)
N1 0.0283(9) 0.0294(8) 0.0342(9) 0.0037(7) 0.0180(7) 0.0007(7)
N2 0.0287(9) 0.0249(8) 0.0317(9) -0.0020(6) 0.0156(7) -0.0010(6)
C1 0.0314(12) 0.0531(14) 0.0447(13) 0.0158(11) 0.0208(10) 0.0082(10)
C2 0.0473(15) 0.0611(17) 0.0483(14) 0.0259(13) 0.0257(12) 0.0118(12)
C3 0.0521(15) 0.0451(13) 0.0473(13) 0.0152(11) 0.0325(12) 0.0042(11)
C4 0.0399(12) 0.0291(10) 0.0451(12) 0.0003(9) 0.0295(10) -0.0025(9)
C5 0.0445(14) 0.0453(13) 0.0587(15) 0.0022(11) 0.0386(12) -0.0059(11)
C6 0.0298(12) 0.0554(15) 0.0640(17) -0.0018(12) 0.0306(12) -0.0050(11)
C7 0.0284(11) 0.0391(12) 0.0458(13) -0.0052(10) 0.0197(10) -0.0015(9)
C8 0.0263(11) 0.0598(16) 0.0558(16) 0.0000(12) 0.0139(11) 0.0038(11)
C9 0.0345(13) 0.0567(16) 0.0452(14) 0.0084(12) 0.0090(11) 0.0073(11)
C10 0.0361(12) 0.0394(12) 0.0351(11) 0.0045(9) 0.0143(10) 0.0016(9)
C11 0.0295(10) 0.0237(9) 0.0343(10) -0.0054(8) 0.0183(9) -0.0026(7)
C12 0.0290(10) 0.0219(9) 0.0348(10) -0.0035(8) 0.0200(8) -0.0022(7)
C13 0.0322(11) 0.0295(10) 0.0277(10) 0.0018(8) 0.0134(8) 0.0045(8)
C14 0.0327(11) 0.0280(10) 0.0275(9) 0.0012(8) 0.0123(8) 0.0052(8)
C15 0.0396(13) 0.0467(14) 0.0434(13) -0.0124(11) 0.0212(11) -0.0022(10)
C16 0.0468(15) 0.0561(16) 0.0482(15) -0.0185(12) 0.0194(12) -0.0149(12)
C17 0.0649(17) 0.0353(12) 0.0376(12) -0.0086(10) 0.0231(12) -0.0014(11)
C18 0.0572(16) 0.0411(13) 0.0414(13) -0.0040(10) 0.0260(12) 0.0133(11)
C19 0.0368(12) 0.0414(12) 0.0347(11) -0.0006(9) 0.0158(10) 0.0081(10)
C20 0.0230(9) 0.0305(10) 0.0313(10) 0.0061(8) 0.0142(8) 0.0022(7)
C21 0.0260(9) 0.0290(10) 0.0323(10) 0.0062(8) 0.0160(8) 0.0025(8)
C22 0.0491(14) 0.0400(13) 0.0346(12) 0.0062(10) 0.0165(10) -0.0018(10)
C23 0.073(2) 0.0623(18) 0.0411(14) 0.0212(13) 0.0292(14) 0.0085(15)
C24 0.0691(19) 0.0429(14) 0.076(2) 0.0276(14) 0.0477(17) 0.0102(13)
C25 0.0597(17) 0.0306(12) 0.0748(19) 0.0032(12) 0.0409(15) -0.0034(11)
C26 0.0452(13) 0.0320(11) 0.0454(13) 0.0007(9) 0.0256(11) -0.0028(9)

loop_
_atom_type_symbol
_atom_type_description
_atom_type_scat_dispersion_real
_atom_type_scat_dispersion_imag
_atom_type_scat_source
C C 0.0033 0.0016 'International Tables Vol C Tables 4.2.6.8 and 6.1.1.4'
H H 0.0000 0.0000 'International Tables Vol C Tables 4.2.6.8 and 6.1.1.4'
Cu Cu 0.3201 1.2651 'International Tables Vol C Tables 4.2.6.8 and 6.1.1.4'
N N 0.0061 0.0033 'International Tables Vol C Tables 4.2.6.8 and 6.1.1.4'
O O 0.0106 0.0060 'International Tables Vol C Tables 4.2.6.8 and 6.1.1.4'

loop_
_geom_angle_atom_site_label_1
_geom_angle_atom_site_label_2
_geom_angle_atom_site_label_3
_geom_angle
O3 Cu1 O5 89.82(6)
O3 Cu1 N2 91.38(7)
O5 Cu1 N2 178.44(6)
O3 Cu1 N1 161.31(7)
O5 Cu1 N1 96.97(6)
N2 Cu1 N1 81.59(7)
O3 Cu1 O1 96.59(7)
O5 Cu1 O1 89.07(6)
N2 Cu1 O1 91.80(6)
N1 Cu1 O1 100.90(7)
C13 O1 Cu1 125.82(14)
C20 O3 Cu1 112.72(13)
Cu1 O5 H5A 105.4
Cu1 O5 H5B 121.0
H5A O5 H5B 99.3
C1 N1 C12 117.62(18)
C1 N1 Cu1 129.89(15)
C12 N1 Cu1 112.45(13)
C10 N2 C11 118.12(19)
C10 N2 Cu1 129.15(16)
C11 N2 Cu1 112.56(14)
N1 C1 C2 122.6(2)
N1 C1 H1 118.7
C2 C1 H1 118.7
C3 C2 C1 120.0(2)
C3 C2 H2 120.0
C1 C2 H2 120.0
C2 C3 C4 119.6(2)
C2 C3 H3 120.2
C4 C3 H3 120.2
C3 C4 C12 116.9(2)
C3 C4 C5 124.2(2)
C12 C4 C5 118.9(2)
C6 C5 C4 121.3(2)
C6 C5 H5 119.3
C4 C5 H5 119.3
C5 C6 C7 120.9(2)
C5 C6 H6 119.5
C7 C6 H6 119.5
C11 C7 C8 116.9(2)
C11 C7 C6 118.9(2)
C8 C7 C6 124.2(2)
C9 C8 C7 119.4(2)
C9 C8 H8 120.3
C7 C8 H8 120.3
C8 C9 C10 119.8(2)
C8 C9 H9 120.1
C10 C9 H9 120.1
N2 C10 C9 122.3(2)
N2 C10 H10 118.9
C9 C10 H10 118.9
N2 C11 C7 123.4(2)
N2 C11 C12 116.36(18)
C7 C11 C12 120.21(19)
N1 C12 C4 123.34(19)
N1 C12 C11 116.88(17)
C4 C12 C11 119.78(19)
O1 C13 O2 125.2(2)
O1 C13 C14 117.57(19)
O2 C13 C14 117.20(18)
C15 C14 C19 118.8(2)
C15 C14 C13 120.16(19)
C19 C14 C13 121.1(2)
C14 C15 C16 120.7(2)
C14 C15 H15 119.6
C16 C15 H15 119.6
C17 C16 C15 119.9(2)
C17 C16 H16 120.0
C15 C16 H16 120.0
C18 C17 C16 119.9(2)
C18 C17 H17 120.1
C16 C17 H17 120.1
C17 C18 C19 120.4(2)
C17 C18 H18 119.8
C19 C18 H18 119.8
C18 C19 C14 120.2(2)
C18 C19 H19 119.9
C14 C19 H19 119.9
O4 C20 O3 124.25(19)
O4 C20 C21 119.53(19)
O3 C20 C21 116.22(18)
C22 C21 C26 119.0(2)
C22 C21 C20 121.1(2)
C26 C21 C20 119.89(19)
C21 C22 C23 119.8(2)
C21 C22 H22 120.1
C23 C22 H22 120.1
C24 C23 C22 120.4(3)
C24 C23 H23 119.8
C22 C23 H23 119.8
C25 C24 C23 120.1(2)
C25 C24 H24 119.9
C23 C24 H24 119.9
C24 C25 C26 119.8(3)
C24 C25 H25 120.1
C26 C25 H25 120.1
C25 C26 C21 120.9(2)
C25 C26 H26 119.6
C21 C26 H26 119.6

loop_
_geom_bond_atom_site_label_1
_geom_bond_atom_site_label_2
_geom_bond_distance
Cu1 O3 1.9487(15)
Cu1 O5 1.9938(14)
Cu1 N2 2.0226(17)
Cu1 N1 2.0275(17)
Cu1 O1 2.2145(15)
O1 C13 1.251(2)
O2 C13 1.254(3)
O3 C20 1.273(3)
O4 C20 1.243(2)
O5 H5A 0.8713
O5 H5B 0.8699
N1 C1 1.326(3)
N1 C12 1.355(3)
N2 C10 1.324(3)
N2 C11 1.363(3)
C1 C2 1.397(3)
C1 H1 0.9300
C2 C3 1.352(4)
C2 H2 0.9300
C3 C4 1.402(3)
C3 H3 0.9300
C4 C12 1.404(3)
C4 C5 1.425(3)
C5 C6 1.351(4)
C5 H5 0.9300
C6 C7 1.433(3)
C6 H6 0.9300
C7 C11 1.395(3)
C7 C8 1.407(4)
C8 C9 1.369(4)
C8 H8 0.9300
C9 C10 1.396(4)
C9 H9 0.9300
C10 H10 0.9300
C11 C12 1.428(3)
C13 C14 1.510(3)
C14 C15 1.378(3)
C14 C19 1.390(3)
C15 C16 1.386(3)
C15 H15 0.9300
C16 C17 1.380(4)
C16 H16 0.9300
C17 C18 1.367(4)
C17 H17 0.9300
C18 C19 1.386(3)
C18 H18 0.9300
C19 H19 0.9300
C20 C21 1.503(3)
C21 C22 1.381(3)
C21 C26 1.387(3)
C22 C23 1.388(3)
C22 H22 0.9300
C23 C24 1.375(4)
C23 H23 0.9300
C24 C25 1.367(4)
C24 H24 0.9300
C25 C26 1.378(3)
C25 H25 0.9300
C26 H26 0.9300

loop_
_geom_torsion_atom_site_label_1
_geom_torsion_atom_site_label_2
_geom_torsion_atom_site_label_3
_geom_torsion_atom_site_label_4
_geom_torsion
C12 N1 C1 C2 -0.6(4)
Cu1 N1 C1 C2 -178.4(2)
N1 C1 C2 C3 0.3(4)
C1 C2 C3 C4 0.5(4)
C2 C3 C4 C12 -0.9(4)
C2 C3 C4 C5 178.8(3)
C3 C4 C5 C6 -179.0(3)
C12 C4 C5 C6 0.7(4)
C4 C5 C6 C7 -0.9(4)
C5 C6 C7 C11 -0.1(4)
C5 C6 C7 C8 -179.1(3)
C11 C7 C8 C9 0.1(4)
C6 C7 C8 C9 179.1(3)
C7 C8 C9 C10 -0.7(4)
C11 N2 C10 C9 -0.5(3)
Cu1 N2 C10 C9 174.41(18)
C8 C9 C10 N2 1.0(4)
C10 N2 C11 C7 -0.2(3)
Cu1 N2 C11 C7 -175.90(17)
C10 N2 C11 C12 179.75(18)
Cu1 N2 C11 C12 4.0(2)
C8 C7 C11 N2 0.4(3)
C6 C7 C11 N2 -178.7(2)
C8 C7 C11 C12 -179.5(2)
C6 C7 C11 C12 1.4(3)
C1 N1 C12 C4 0.2(3)
Cu1 N1 C12 C4 178.35(16)
C1 N1 C12 C11 -179.5(2)
Cu1 N1 C12 C11 -1.4(2)
C3 C4 C12 N1 0.5(3)
C5 C4 C12 N1 -179.1(2)
C3 C4 C12 C11 -179.8(2)
C5 C4 C12 C11 0.6(3)
N2 C11 C12 N1 -1.8(3)
C7 C11 C12 N1 178.11(19)
N2 C11 C12 C4 178.48(18)
C7 C11 C12 C4 -1.6(3)
Cu1 O1 C13 O2 1.8(3)
Cu1 O1 C13 C14 -177.37(13)
O1 C13 C14 C15 -3.3(3)
O2 C13 C14 C15 177.4(2)
O1 C13 C14 C19 177.4(2)
O2 C13 C14 C19 -1.8(3)
C19 C14 C15 C16 0.3(4)
C13 C14 C15 C16 -179.0(2)
C14 C15 C16 C17 0.2(4)
C15 C16 C17 C18 -0.6(4)
C16 C17 C18 C19 0.4(4)
C17 C18 C19 C14 0.1(4)
C15 C14 C19 C18 -0.5(3)
C13 C14 C19 C18 178.8(2)
Cu1 O3 C20 O4 -1.1(3)
Cu1 O3 C20 C21 178.85(13)
O4 C20 C21 C22 -179.3(2)
O3 C20 C21 C22 0.8(3)
O4 C20 C21 C26 0.3(3)
O3 C20 C21 C26 -179.6(2)
C26 C21 C22 C23 -1.2(4)
C20 C21 C22 C23 178.4(2)
C21 C22 C23 C24 -0.8(4)
C22 C23 C24 C25 1.9(5)
C23 C24 C25 C26 -1.1(4)
C24 C25 C26 C21 -1.0(4)
C22 C21 C26 C25 2.1(4)
C20 C21 C26 C25 -177.5(2)
